data_1515565
loop_
_publ_author_name
'Walter, Marc D.'
'Grunenberg, J\"org'
'White, Peter S.'

_publ_section_title
;
 Reactivity studies on [Cp&#x2032;FeI]2: From iron hydrides to
 P4-activation
;
_journal_issue 11
_journal_name_full 'Chemical Science'
_journal_page_first 2120
_journal_paper_doi 10.1039/c1sc00413a
_journal_volume 2
_journal_year 2011
_chemical_formula_moiety 'C34 H61 Fe2'
_chemical_formula_sum 'C34 H61 Fe2'
_chemical_formula_weight 581.53
_chemical_name_systematic
;
?
;
_space_group_IT_number 2
_symmetry_cell_setting triclinic
_symmetry_space_group_name_Hall '-P 1'
_symmetry_space_group_name_H-M 'P -1'
_atom_sites_solution_hydrogens geom
_atom_sites_solution_primary direct
_atom_sites_solution_secondary difmap
_audit_creation_method SHELXL-97
_cell_angle_alpha 112.514(2)
_cell_angle_beta 91.655(2)
_cell_angle_gamma 105.741(2)
_cell_formula_units_Z 2
_cell_length_a 10.2629(2)
_cell_length_b 12.4476(3)
_cell_length_c 14.5233(3)
_cell_measurement_reflns_used 2791
_cell_measurement_temperature 100(2)
_cell_measurement_theta_max 26.51
_cell_measurement_theta_min 2.54
_cell_volume 1631.16(7)
_computing_cell_refinement 'Bruker SMART'
_computing_data_collection 'Bruker SMART'
_computing_data_reduction 'Bruker SAINT'
_computing_structure_refinement 'SHELXL-97 (Sheldrick, 1997)'
_computing_structure_solution 'SHELXS-97 (Sheldrick, 1997)'
_diffrn_ambient_temperature 100(2)
_diffrn_measured_fraction_theta_full 0.945
_diffrn_measured_fraction_theta_max 0.945
_diffrn_measurement_device_type 'Bruker APEX'
_diffrn_measurement_method 'phi and omega scans'
_diffrn_radiation_monochromator graphite
_diffrn_radiation_source 'fine-focus sealed tube'
_diffrn_radiation_type MoK\a
_diffrn_radiation_wavelength 0.71073
_diffrn_reflns_av_R_equivalents 0.0389
_diffrn_reflns_av_sigmaI/netI 0.0724
_diffrn_reflns_limit_h_max 13
_diffrn_reflns_limit_h_min -12
_diffrn_reflns_limit_k_max 15
_diffrn_reflns_limit_k_min -11
_diffrn_reflns_limit_l_max 16
_diffrn_reflns_limit_l_min -18
_diffrn_reflns_number 12986
_diffrn_reflns_theta_full 27.18
_diffrn_reflns_theta_max 27.18
_diffrn_reflns_theta_min 1.54
_exptl_absorpt_coefficient_mu 0.908
_exptl_absorpt_correction_T_max 0.9560
_exptl_absorpt_correction_T_min 0.8392
_exptl_absorpt_correction_type multi-scan
_exptl_absorpt_process_details '(Blessing, 1995)'
_exptl_crystal_colour green
_exptl_crystal_density_diffrn 1.184
_exptl_crystal_density_method 'not measured'
_exptl_crystal_description plate
_exptl_crystal_F_000 634
_exptl_crystal_size_max 0.20
_exptl_crystal_size_mid 0.20
_exptl_crystal_size_min 0.05
_refine_diff_density_max 0.501
_refine_diff_density_min -0.755
_refine_diff_density_rms 0.079
_refine_ls_extinction_method none
_refine_ls_goodness_of_fit_ref 1.005
_refine_ls_hydrogen_treatment mixed
_refine_ls_matrix_type full
_refine_ls_number_parameters 355
_refine_ls_number_reflns 6865
_refine_ls_number_restraints 0
_refine_ls_restrained_S_all 1.005
_refine_ls_R_factor_all 0.0839
_refine_ls_R_factor_gt 0.0459
_refine_ls_shift/su_max 0.001
_refine_ls_shift/su_mean 0.000
_refine_ls_structure_factor_coef Fsqd
_refine_ls_weighting_details 'calc w=1/[\s^2^(Fo^2^)+(0.0440P)^2^+0.7314P] where P=(Fo^2^+2Fc^2^)/3'
_refine_ls_weighting_scheme calc
_refine_ls_wR_factor_gt 0.0930
_refine_ls_wR_factor_ref 0.1076
_reflns_number_gt 4633
_reflns_number_total 6865
_reflns_threshold_expression >2sigma(I)
_cod_data_source_file c1sc00413a.txt
_cod_data_source_block c06398
_cod_original_sg_symbol_H-M P-1
_cod_database_code 1515565

loop_
_symmetry_equiv_pos_as_xyz
'x, y, z'
'-x, -y, -z'

loop_
_atom_site_label
_atom_site_type_symbol
_atom_site_fract_x
_atom_site_fract_y
_atom_site_fract_z
_atom_site_U_iso_or_equiv
_atom_site_adp_type
_atom_site_occupancy
_atom_site_symmetry_multiplicity
_atom_site_calc_flag
_atom_site_refinement_flags
C1 C 1.0788(3) 0.4463(3) 0.1686(2) 0.0178(6) Uani 1 1 d .
C2 C 1.0904(3) 0.5133(3) 0.2768(2) 0.0191(7) Uani 1 1 d .
C3 C 0.9537(3) 0.4988(3) 0.2992(2) 0.0207(7) Uani 1 1 d .
H3 H 0.9306 0.5334 0.3648 0.025 Uiso 1 1 calc R
C4 C 0.8574(3) 0.4260(3) 0.2107(2) 0.0180(6) Uani 1 1 d .
C5 C 0.9356(3) 0.3944(3) 0.1307(2) 0.0184(6) Uani 1 1 d .
H5 H 0.8980 0.3457 0.0619 0.022 Uiso 1 1 calc R
C6 C 1.0785(3) 0.0300(3) 0.2423(2) 0.0184(6) Uani 1 1 d .
C7 C 1.0698(3) 0.0914(3) 0.3487(2) 0.0191(7) Uani 1 1 d .
C8 C 0.9273(3) 0.0714(3) 0.3564(2) 0.0186(6) Uani 1 1 d .
H8 H 0.8918 0.1016 0.4176 0.022 Uiso 1 1 calc R
C9 C 0.8468(3) 0.0008(3) 0.2609(2) 0.0181(6) Uani 1 1 d .
C10 C 0.9397(3) -0.0252(3) 0.1911(2) 0.0187(6) Uani 1 1 d .
H10 H 0.9139 -0.0725 0.1207 0.022 Uiso 1 1 calc R
C11 C 1.1855(3) 0.4310(3) 0.0949(2) 0.0198(7) Uani 1 1 d .
C12 C 1.1122(3) 0.3698(3) -0.0148(2) 0.0252(7) Uani 1 1 d .
H12A H 1.1802 0.3614 -0.0610 0.038 Uiso 1 1 calc R
H12B H 1.0600 0.4203 -0.0258 0.038 Uiso 1 1 calc R
H12C H 1.0497 0.2889 -0.0275 0.038 Uiso 1 1 calc R
C13 C 1.2662(3) 0.3471(3) 0.1044(2) 0.0257(7) Uani 1 1 d .
H13A H 1.3115 0.3794 0.1740 0.038 Uiso 1 1 calc R
H13B H 1.3352 0.3437 0.0589 0.038 Uiso 1 1 calc R
H13C H 1.2033 0.2648 0.0862 0.038 Uiso 1 1 calc R
C14 C 1.2825(3) 0.5561(3) 0.1091(3) 0.0273(7) Uani 1 1 d .
H14A H 1.3403 0.5938 0.1750 0.041 Uiso 1 1 calc R
H14B H 1.2286 0.6089 0.1055 0.041 Uiso 1 1 calc R
H14C H 1.3404 0.5455 0.0558 0.041 Uiso 1 1 calc R
C21 C 1.2114(3) 0.5965(3) 0.3619(2) 0.0229(7) Uani 1 1 d .
C22 C 1.1695(3) 0.6035(3) 0.4644(2) 0.0277(8) Uani 1 1 d .
H22A H 1.0972 0.6428 0.4790 0.042 Uiso 1 1 calc R
H22B H 1.2490 0.6515 0.5172 0.042 Uiso 1 1 calc R
H22C H 1.1355 0.5209 0.4622 0.042 Uiso 1 1 calc R
C23 C 1.3403(3) 0.5544(3) 0.3529(3) 0.0279(8) Uani 1 1 d .
H23A H 1.3158 0.4699 0.3468 0.042 Uiso 1 1 calc R
H23B H 1.4082 0.6074 0.4132 0.042 Uiso 1 1 calc R
H23C H 1.3788 0.5592 0.2932 0.042 Uiso 1 1 calc R
C24 C 1.2480(3) 0.7266(3) 0.3650(3) 0.0281(8) Uani 1 1 d .
H24A H 1.2828 0.7265 0.3029 0.042 Uiso 1 1 calc R
H24B H 1.3184 0.7825 0.4231 0.042 Uiso 1 1 calc R
H24C H 1.1660 0.7534 0.3711 0.042 Uiso 1 1 calc R
C41 C 0.7027(3) 0.3956(3) 0.2015(2) 0.0199(7) Uani 1 1 d .
C42 C 0.6493(3) 0.3736(3) 0.2920(2) 0.0278(8) Uani 1 1 d .
H42A H 0.6701 0.3023 0.2945 0.042 Uiso 1 1 calc R
H42B H 0.5500 0.3588 0.2854 0.042 Uiso 1 1 calc R
H42C H 0.6936 0.4456 0.3541 0.042 Uiso 1 1 calc R
C43 C 0.6328(3) 0.2830(3) 0.1045(2) 0.0253(7) Uani 1 1 d .
H43A H 0.6620 0.2990 0.0461 0.038 Uiso 1 1 calc R
H43B H 0.5333 0.2650 0.1005 0.038 Uiso 1 1 calc R
H43C H 0.6586 0.2129 0.1048 0.038 Uiso 1 1 calc R
C44 C 0.6673(3) 0.5065(3) 0.1980(3) 0.0247(7) Uani 1 1 d .
H44A H 0.7107 0.5787 0.2602 0.037 Uiso 1 1 calc R
H44B H 0.5677 0.4902 0.1914 0.037 Uiso 1 1 calc R
H44C H 0.7008 0.5214 0.1401 0.037 Uiso 1 1 calc R
C61 C 1.1963(3) 0.0069(3) 0.1822(2) 0.0194(6) Uani 1 1 d .
C62 C 1.2243(3) -0.1071(3) 0.1866(2) 0.0237(7) Uani 1 1 d .
H62A H 1.2610 -0.0886 0.2558 0.036 Uiso 1 1 calc R
H62B H 1.2910 -0.1300 0.1419 0.036 Uiso 1 1 calc R
H62C H 1.1388 -0.1749 0.1647 0.036 Uiso 1 1 calc R
C63 C 1.1548(3) -0.0208(3) 0.0703(2) 0.0243(7) Uani 1 1 d .
H63A H 1.0793 -0.0973 0.0397 0.036 Uiso 1 1 calc R
H63B H 1.2333 -0.0285 0.0344 0.036 Uiso 1 1 calc R
H63C H 1.1253 0.0460 0.0661 0.036 Uiso 1 1 calc R
C64 C 1.3284(3) 0.1147(3) 0.2182(2) 0.0243(7) Uani 1 1 d .
H64A H 1.3090 0.1868 0.2167 0.037 Uiso 1 1 calc R
H64B H 1.3962 0.0942 0.1738 0.037 Uiso 1 1 calc R
H64C H 1.3647 0.1319 0.2873 0.037 Uiso 1 1 calc R
C71 C 1.1790(3) 0.1619(3) 0.4440(2) 0.0213(7) Uani 1 1 d .
C72 C 1.1080(3) 0.1864(3) 0.5390(2) 0.0257(7) Uani 1 1 d .
H72A H 1.1774 0.2270 0.5993 0.039 Uiso 1 1 calc R
H72B H 1.0498 0.1088 0.5375 0.039 Uiso 1 1 calc R
H72C H 1.0515 0.2391 0.5405 0.039 Uiso 1 1 calc R
C73 C 1.2697(3) 0.0836(3) 0.4505(2) 0.0253(7) Uani 1 1 d .
H73A H 1.3225 0.0697 0.3942 0.038 Uiso 1 1 calc R
H73B H 1.2117 0.0050 0.4471 0.038 Uiso 1 1 calc R
H73C H 1.3326 0.1265 0.5143 0.038 Uiso 1 1 calc R
C74 C 1.2676(3) 0.2870(3) 0.4520(3) 0.0275(8) Uani 1 1 d .
H74A H 1.3168 0.2762 0.3939 0.041 Uiso 1 1 calc R
H74B H 1.3336 0.3271 0.5142 0.041 Uiso 1 1 calc R
H74C H 1.2089 0.3377 0.4530 0.041 Uiso 1 1 calc R
C91 C 0.6909(3) -0.0477(3) 0.2363(2) 0.0200(7) Uani 1 1 d .
C92 C 0.6266(3) 0.0281(3) 0.3217(2) 0.0281(8) Uani 1 1 d .
H92A H 0.6539 0.0220 0.3843 0.042 Uiso 1 1 calc R
H92B H 0.5267 -0.0029 0.3045 0.042 Uiso 1 1 calc R
H92C H 0.6583 0.1138 0.3309 0.042 Uiso 1 1 calc R
C93 C 0.6454(3) -0.1801(3) 0.2272(3) 0.0275(8) Uani 1 1 d .
H93A H 0.6831 -0.2306 0.1714 0.041 Uiso 1 1 calc R
H93B H 0.5453 -0.2119 0.2143 0.041 Uiso 1 1 calc R
H93C H 0.6790 -0.1822 0.2902 0.041 Uiso 1 1 calc R
C94 C 0.6415(3) -0.0452(3) 0.1369(2) 0.0273(8) Uani 1 1 d .
H94A H 0.6703 0.0392 0.1425 0.041 Uiso 1 1 calc R
H94B H 0.5414 -0.0778 0.1223 0.041 Uiso 1 1 calc R
H94C H 0.6811 -0.0952 0.0823 0.041 Uiso 1 1 calc R
Fe1 Fe 0.98357(4) 0.32823(4) 0.23596(3) 0.01708(12) Uani 1 1 d .
Fe2 Fe 0.97926(4) 0.16273(4) 0.26179(3) 0.01682(12) Uani 1 1 d .
H100 H 1.106(4) 0.281(4) 0.266(3) 0.053(12) Uiso 1 1 d .
H101 H 0.942(4) 0.283(4) 0.319(3) 0.064(13) Uiso 1 1 d .
H102 H 0.932(4) 0.187(4) 0.176(3) 0.068(13) Uiso 1 1 d .

loop_
_atom_site_aniso_label
_atom_site_aniso_U_11
_atom_site_aniso_U_22
_atom_site_aniso_U_33
_atom_site_aniso_U_23
_atom_site_aniso_U_13
_atom_site_aniso_U_12
C1 0.0124(14) 0.0146(15) 0.0277(17) 0.0109(13) 0.0008(11) 0.0031(12)
C2 0.0183(15) 0.0133(15) 0.0286(17) 0.0113(13) 0.0014(12) 0.0053(12)
C3 0.0198(16) 0.0174(16) 0.0272(17) 0.0097(14) 0.0047(12) 0.0081(12)
C4 0.0143(15) 0.0154(15) 0.0273(17) 0.0096(13) 0.0020(12) 0.0075(12)
C5 0.0150(15) 0.0164(16) 0.0235(16) 0.0088(13) -0.0007(11) 0.0036(12)
C6 0.0147(15) 0.0132(15) 0.0262(17) 0.0065(13) 0.0003(12) 0.0050(12)
C7 0.0153(15) 0.0161(16) 0.0259(16) 0.0082(13) -0.0010(12) 0.0057(12)
C8 0.0163(15) 0.0187(16) 0.0239(16) 0.0107(13) 0.0048(12) 0.0068(12)
C9 0.0131(14) 0.0143(15) 0.0285(17) 0.0096(13) 0.0023(12) 0.0053(12)
C10 0.0133(14) 0.0158(16) 0.0259(17) 0.0082(13) -0.0007(12) 0.0038(12)
C11 0.0131(14) 0.0195(16) 0.0296(17) 0.0118(14) 0.0041(12) 0.0065(12)
C12 0.0216(16) 0.0253(18) 0.0334(19) 0.0150(15) 0.0089(13) 0.0095(14)
C13 0.0192(16) 0.0285(19) 0.0339(19) 0.0138(15) 0.0076(13) 0.0123(14)
C14 0.0208(17) 0.0239(18) 0.0368(19) 0.0139(15) 0.0065(14) 0.0039(14)
C21 0.0196(16) 0.0192(17) 0.0287(17) 0.0093(14) -0.0005(12) 0.0050(13)
C22 0.0259(18) 0.0238(18) 0.0288(18) 0.0063(15) -0.0014(13) 0.0075(14)
C23 0.0175(16) 0.0259(19) 0.0364(19) 0.0099(15) -0.0022(13) 0.0055(13)
C24 0.0272(18) 0.0188(17) 0.0318(19) 0.0064(15) -0.0034(14) 0.0036(14)
C41 0.0158(15) 0.0169(16) 0.0273(17) 0.0097(13) 0.0023(12) 0.0048(12)
C42 0.0196(16) 0.035(2) 0.0326(19) 0.0186(16) 0.0067(13) 0.0061(14)
C43 0.0175(16) 0.0248(18) 0.0311(18) 0.0087(15) 0.0025(13) 0.0065(13)
C44 0.0197(16) 0.0236(18) 0.0387(19) 0.0169(15) 0.0073(13) 0.0121(13)
C61 0.0152(15) 0.0196(16) 0.0284(17) 0.0124(14) 0.0055(12) 0.0091(12)
C62 0.0187(16) 0.0211(17) 0.0361(19) 0.0127(15) 0.0056(13) 0.0117(13)
C63 0.0219(16) 0.0253(18) 0.0279(17) 0.0113(14) 0.0086(13) 0.0092(14)
C64 0.0160(16) 0.0240(18) 0.0349(19) 0.0135(15) 0.0045(13) 0.0066(13)
C71 0.0163(15) 0.0180(16) 0.0282(17) 0.0075(13) -0.0006(12) 0.0063(12)
C72 0.0271(17) 0.0236(18) 0.0248(17) 0.0067(14) -0.0027(13) 0.0104(14)
C73 0.0202(16) 0.0286(19) 0.0308(18) 0.0134(15) -0.0005(13) 0.0114(14)
C74 0.0235(17) 0.0196(17) 0.0346(19) 0.0085(15) -0.0050(14) 0.0039(13)
C91 0.0104(14) 0.0185(16) 0.0304(17) 0.0098(14) 0.0027(12) 0.0036(12)
C92 0.0171(16) 0.0285(19) 0.0337(19) 0.0065(15) 0.0014(13) 0.0084(14)
C93 0.0158(16) 0.0212(17) 0.044(2) 0.0157(16) 0.0012(14) -0.0006(13)
C94 0.0158(16) 0.036(2) 0.0297(18) 0.0145(16) -0.0002(13) 0.0059(14)
Fe1 0.0136(2) 0.0149(2) 0.0240(2) 0.00840(19) 0.00137(17) 0.00571(17)
Fe2 0.0122(2) 0.0150(2) 0.0246(2) 0.00862(19) 0.00115(17) 0.00545(17)

loop_
_atom_type_symbol
_atom_type_description
_atom_type_scat_dispersion_real
_atom_type_scat_dispersion_imag
_atom_type_scat_source
C C 0.0033 0.0016 'International Tables Vol C Tables 4.2.6.8 and 6.1.1.4'
H H 0.0000 0.0000 'International Tables Vol C Tables 4.2.6.8 and 6.1.1.4'
Fe Fe 0.3463 0.8444 'International Tables Vol C Tables 4.2.6.8 and 6.1.1.4'

loop_
_geom_angle_atom_site_label_1
_geom_angle_atom_site_label_2
_geom_angle_atom_site_label_3
_geom_angle
C5 C1 C2 106.5(2)
C5 C1 C11 120.2(3)
C2 C1 C11 133.1(2)
C5 C1 Fe1 69.64(17)
C2 C1 Fe1 69.42(17)
C11 C1 Fe1 128.7(2)
C3 C2 C1 106.4(2)
C3 C2 C21 119.2(3)
C1 C2 C21 134.2(3)
C3 C2 Fe1 69.24(17)
C1 C2 Fe1 70.19(16)
C21 C2 Fe1 128.4(2)
C4 C3 C2 110.8(3)
C4 C3 Fe1 71.57(17)
C2 C3 Fe1 70.75(17)
C4 C3 H3 124.6
C2 C3 H3 124.6
Fe1 C3 H3 124.7
C3 C4 C5 105.8(2)
C3 C4 C41 127.2(3)
C5 C4 C41 126.9(3)
C3 C4 Fe1 69.01(16)
C5 C4 Fe1 69.64(16)
C41 C4 Fe1 129.1(2)
C4 C5 C1 110.4(3)
C4 C5 Fe1 70.85(17)
C1 C5 Fe1 70.61(17)
C4 C5 H5 124.8
C1 C5 H5 124.8
Fe1 C5 H5 125.4
C10 C6 C7 106.1(2)
C10 C6 C61 119.3(3)
C7 C6 C61 134.3(2)
C10 C6 Fe2 68.95(16)
C7 C6 Fe2 70.40(16)
C61 C6 Fe2 128.9(2)
C8 C7 C6 106.5(2)
C8 C7 C71 120.8(3)
C6 C7 C71 132.7(3)
C8 C7 Fe2 69.15(16)
C6 C7 Fe2 69.20(16)
C71 C7 Fe2 128.2(2)
C9 C8 C7 110.9(3)
C9 C8 Fe2 70.62(18)
C7 C8 Fe2 71.12(18)
C9 C8 H8 124.6
C7 C8 H8 124.6
Fe2 C8 H8 125.3
C8 C9 C10 106.2(2)
C8 C9 C91 127.8(3)
C10 C9 C91 125.8(3)
C8 C9 Fe2 70.08(17)
C10 C9 Fe2 69.32(18)
C91 C9 Fe2 128.8(2)
C9 C10 C6 110.4(3)
C9 C10 Fe2 70.96(17)
C6 C10 Fe2 70.78(16)
C9 C10 H10 124.8
C6 C10 H10 124.8
Fe2 C10 H10 125.0
C14 C11 C13 111.1(2)
C14 C11 C12 106.7(3)
C13 C11 C12 105.7(2)
C14 C11 C1 110.7(2)
C13 C11 C1 112.5(3)
C12 C11 C1 109.9(2)
C11 C12 H12A 109.5
C11 C12 H12B 109.5
H12A C12 H12B 109.5
C11 C12 H12C 109.5
H12A C12 H12C 109.5
H12B C12 H12C 109.5
C11 C13 H13A 109.5
C11 C13 H13B 109.5
H13A C13 H13B 109.5
C11 C13 H13C 109.5
H13A C13 H13C 109.5
H13B C13 H13C 109.5
C11 C14 H14A 109.5
C11 C14 H14B 109.5
H14A C14 H14B 109.5
C11 C14 H14C 109.5
H14A C14 H14C 109.5
H14B C14 H14C 109.5
C22 C21 C2 110.2(3)
C22 C21 C23 106.1(2)
C2 C21 C23 114.9(3)
C22 C21 C24 107.4(3)
C2 C21 C24 108.4(2)
C23 C21 C24 109.6(3)
C21 C22 H22A 109.5
C21 C22 H22B 109.5
H22A C22 H22B 109.5
C21 C22 H22C 109.5
H22A C22 H22C 109.5
H22B C22 H22C 109.5
C21 C23 H23A 109.5
C21 C23 H23B 109.5
H23A C23 H23B 109.5
C21 C23 H23C 109.5
H23A C23 H23C 109.5
H23B C23 H23C 109.5
C21 C24 H24A 109.5
C21 C24 H24B 109.5
H24A C24 H24B 109.5
C21 C24 H24C 109.5
H24A C24 H24C 109.5
H24B C24 H24C 109.5
C4 C41 C42 111.7(2)
C4 C41 C43 111.1(2)
C42 C41 C43 109.3(3)
C4 C41 C44 106.9(2)
C42 C41 C44 108.7(3)
C43 C41 C44 109.1(2)
C41 C42 H42A 109.5
C41 C42 H42B 109.5
H42A C42 H42B 109.5
C41 C42 H42C 109.5
H42A C42 H42C 109.5
H42B C42 H42C 109.5
C41 C43 H43A 109.5
C41 C43 H43B 109.5
H43A C43 H43B 109.5
C41 C43 H43C 109.5
H43A C43 H43C 109.5
H43B C43 H43C 109.5
C41 C44 H44A 109.5
C41 C44 H44B 109.5
H44A C44 H44B 109.5
C41 C44 H44C 109.5
H44A C44 H44C 109.5
H44B C44 H44C 109.5
C64 C61 C6 114.7(3)
C64 C61 C62 110.2(2)
C6 C61 C62 107.8(3)
C64 C61 C63 105.5(3)
C6 C61 C63 110.5(2)
C62 C61 C63 107.9(2)
C61 C62 H62A 109.5
C61 C62 H62B 109.5
H62A C62 H62B 109.5
C61 C62 H62C 109.5
H62A C62 H62C 109.5
H62B C62 H62C 109.5
C61 C63 H63A 109.5
C61 C63 H63B 109.5
H63A C63 H63B 109.5
C61 C63 H63C 109.5
H63A C63 H63C 109.5
H63B C63 H63C 109.5
C61 C64 H64A 109.5
C61 C64 H64B 109.5
H64A C64 H64B 109.5
C61 C64 H64C 109.5
H64A C64 H64C 109.5
H64B C64 H64C 109.5
C74 C71 C73 110.6(2)
C74 C71 C7 113.7(3)
C73 C71 C7 110.6(2)
C74 C71 C72 106.3(3)
C73 C71 C72 105.7(3)
C7 C71 C72 109.6(2)
C71 C72 H72A 109.5
C71 C72 H72B 109.5
H72A C72 H72B 109.5
C71 C72 H72C 109.5
H72A C72 H72C 109.5
H72B C72 H72C 109.5
C71 C73 H73A 109.5
C71 C73 H73B 109.5
H73A C73 H73B 109.5
C71 C73 H73C 109.5
H73A C73 H73C 109.5
H73B C73 H73C 109.5
C71 C74 H74A 109.5
C71 C74 H74B 109.5
H74A C74 H74B 109.5
C71 C74 H74C 109.5
H74A C74 H74C 109.5
H74B C74 H74C 109.5
C9 C91 C94 111.0(3)
C9 C91 C92 110.2(2)
C94 C91 C92 109.8(3)
C9 C91 C93 108.1(2)
C94 C91 C93 109.3(3)
C92 C91 C93 108.3(3)
C91 C92 H92A 109.5
C91 C92 H92B 109.5
H92A C92 H92B 109.5
C91 C92 H92C 109.5
H92A C92 H92C 109.5
H92B C92 H92C 109.5
C91 C93 H93A 109.5
C91 C93 H93B 109.5
H93A C93 H93B 109.5
C91 C93 H93C 109.5
H93A C93 H93C 109.5
H93B C93 H93C 109.5
C91 C94 H94A 109.5
C91 C94 H94B 109.5
H94A C94 H94B 109.5
C91 C94 H94C 109.5
H94A C94 H94C 109.5
H94B C94 H94C 109.5
C3 Fe1 C5 65.62(12)
C3 Fe1 C2 40.01(11)
C5 Fe1 C2 66.83(11)
C3 Fe1 C1 66.85(12)
C5 Fe1 C1 39.75(10)
C2 Fe1 C1 40.39(12)
C3 Fe1 C4 39.42(11)
C5 Fe1 C4 39.51(11)
C2 Fe1 C4 67.55(11)
C1 Fe1 C4 67.42(11)
C3 Fe1 Fe2 144.06(9)
C5 Fe1 Fe2 145.44(9)
C2 Fe1 Fe2 144.73(8)
C1 Fe1 Fe2 145.69(8)
C4 Fe1 Fe2 143.03(9)
C3 Fe1 H100 129.9(13)
C5 Fe1 H100 138.0(14)
C2 Fe1 H100 100.3(14)
C1 Fe1 H100 104.3(14)
C4 Fe1 H100 167.8(13)
Fe2 Fe1 H100 48.0(14)
C3 Fe1 H101 99.2(16)
C5 Fe1 H101 149.7(15)
C2 Fe1 H101 119.2(15)
C1 Fe1 H101 159.3(15)
C4 Fe1 H101 112.2(15)
Fe2 Fe1 H101 44.9(16)
H100 Fe1 H101 72(2)
C3 Fe1 H102 152.7(15)
C5 Fe1 H102 103.4(16)
C2 Fe1 H102 160.9(16)
C1 Fe1 H102 121.8(16)
C4 Fe1 H102 116.2(15)
Fe2 Fe1 H102 42.0(15)
H100 Fe1 H102 76(2)
H101 Fe1 H102 78(2)
C10 Fe2 C8 65.70(12)
C10 Fe2 C9 39.72(11)
C8 Fe2 C9 39.30(11)
C10 Fe2 C6 40.27(10)
C8 Fe2 C6 66.95(12)
C9 Fe2 C6 67.92(11)
C10 Fe2 C7 66.95(11)
C8 Fe2 C7 39.73(11)
C9 Fe2 C7 67.35(11)
C6 Fe2 C7 40.40(11)
C10 Fe2 Fe1 143.94(9)
C8 Fe2 Fe1 145.44(8)
C9 Fe2 Fe1 142.93(8)
C6 Fe2 Fe1 144.58(9)
C7 Fe2 Fe1 145.74(8)
C10 Fe2 H100 133.6(13)
C8 Fe2 H100 135.3(13)
C9 Fe2 H100 169.7(13)
C6 Fe2 H100 102.2(13)
C7 Fe2 H100 103.4(13)
Fe1 Fe2 H100 47.3(13)
C10 Fe2 H101 155.1(14)
C8 Fe2 H101 101.7(15)
C9 Fe2 H101 117.0(15)
C6 Fe2 H101 156.6(14)
C7 Fe2 H101 118.0(15)
Fe1 Fe2 H101 43.8(15)
H100 Fe2 H101 71(2)
C10 Fe2 H102 99.8(16)
C8 Fe2 H102 146.7(16)
C9 Fe2 H102 110.4(16)
C6 Fe2 H102 122.1(16)
C7 Fe2 H102 162.5(16)
Fe1 Fe2 H102 44.5(16)
H100 Fe2 H102 77(2)
H101 Fe2 H102 79(2)

loop_
_geom_bond_atom_site_label_1
_geom_bond_atom_site_label_2
_geom_bond_distance
C1 C5 1.430(4)
C1 C2 1.453(4)
C1 C11 1.550(4)
C1 Fe1 2.109(3)
C2 C3 1.429(4)
C2 C21 1.541(4)
C2 Fe1 2.099(3)
C3 C4 1.414(4)
C3 Fe1 2.079(3)
C3 H3 0.9500
C4 C5 1.423(4)
C4 C41 1.518(4)
C4 Fe1 2.112(3)
C5 Fe1 2.097(3)
C5 H5 0.9500
C6 C10 1.439(4)
C6 C7 1.457(4)
C6 C61 1.537(4)
C6 Fe2 2.101(3)
C7 C8 1.430(4)
C7 C71 1.545(4)
C7 Fe2 2.118(3)
C8 C9 1.409(4)
C8 Fe2 2.092(3)
C8 H8 0.9500
C9 C10 1.419(4)
C9 C91 1.526(4)
C9 Fe2 2.099(3)
C10 Fe2 2.077(3)
C10 H10 0.9500
C11 C14 1.536(4)
C11 C13 1.540(4)
C11 C12 1.541(4)
C12 H12A 0.9800
C12 H12B 0.9800
C12 H12C 0.9800
C13 H13A 0.9800
C13 H13B 0.9800
C13 H13C 0.9800
C14 H14A 0.9800
C14 H14B 0.9800
C14 H14C 0.9800
C21 C22 1.538(5)
C21 C23 1.541(4)
C21 C24 1.542(4)
C22 H22A 0.9800
C22 H22B 0.9800
C22 H22C 0.9800
C23 H23A 0.9800
C23 H23B 0.9800
C23 H23C 0.9800
C24 H24A 0.9800
C24 H24B 0.9800
C24 H24C 0.9800
C41 C42 1.529(4)
C41 C43 1.532(4)
C41 C44 1.539(4)
C42 H42A 0.9800
C42 H42B 0.9800
C42 H42C 0.9800
C43 H43A 0.9800
C43 H43B 0.9800
C43 H43C 0.9800
C44 H44A 0.9800
C44 H44B 0.9800
C44 H44C 0.9800
C61 C64 1.532(4)
C61 C62 1.545(4)
C61 C63 1.546(4)
C62 H62A 0.9800
C62 H62B 0.9800
C62 H62C 0.9800
C63 H63A 0.9800
C63 H63B 0.9800
C63 H63C 0.9800
C64 H64A 0.9800
C64 H64B 0.9800
C64 H64C 0.9800
C71 C74 1.534(4)
C71 C73 1.543(4)
C71 C72 1.545(4)
C72 H72A 0.9800
C72 H72B 0.9800
C72 H72C 0.9800
C73 H73A 0.9800
C73 H73B 0.9800
C73 H73C 0.9800
C74 H74A 0.9800
C74 H74B 0.9800
C74 H74C 0.9800
C91 C94 1.531(4)
C91 C92 1.534(4)
C91 C93 1.538(4)
C92 H92A 0.9800
C92 H92B 0.9800
C92 H92C 0.9800
C93 H93A 0.9800
C93 H93B 0.9800
C93 H93C 0.9800
C94 H94A 0.9800
C94 H94B 0.9800
C94 H94C 0.9800
Fe1 Fe2 2.2205(6)
Fe1 H100 1.64(4)
Fe1 H101 1.54(4)
Fe1 H102 1.56(4)
Fe2 H100 1.66(4)
Fe2 H101 1.57(4)
Fe2 H102 1.49(4)

loop_
_geom_torsion_atom_site_label_1
_geom_torsion_atom_site_label_2
_geom_torsion_atom_site_label_3
_geom_torsion_atom_site_label_4
_geom_torsion
C5 C1 C2 C3 -0.1(3)
C11 C1 C2 C3 175.6(3)
Fe1 C1 C2 C3 -60.1(2)
C5 C1 C2 C21 -175.1(3)
C11 C1 C2 C21 0.6(6)
Fe1 C1 C2 C21 124.8(3)
C5 C1 C2 Fe1 60.1(2)
C11 C1 C2 Fe1 -124.3(3)
C1 C2 C3 C4 0.2(3)
C21 C2 C3 C4 176.1(3)
Fe1 C2 C3 C4 -60.6(2)
C1 C2 C3 Fe1 60.7(2)
C21 C2 C3 Fe1 -123.3(3)
C2 C3 C4 C5 -0.2(4)
Fe1 C3 C4 C5 -60.3(2)
C2 C3 C4 C41 -176.1(3)
Fe1 C3 C4 C41 123.8(3)
C2 C3 C4 Fe1 60.1(2)
C3 C4 C5 C1 0.2(4)
C41 C4 C5 C1 176.1(3)
Fe1 C4 C5 C1 -59.7(2)
C3 C4 C5 Fe1 59.9(2)
C41 C4 C5 Fe1 -124.2(3)
C2 C1 C5 C4 -0.1(3)
C11 C1 C5 C4 -176.4(3)
Fe1 C1 C5 C4 59.8(2)
C2 C1 C5 Fe1 -59.9(2)
C11 C1 C5 Fe1 123.7(3)
C10 C6 C7 C8 -0.6(3)
C61 C6 C7 C8 -174.9(3)
Fe2 C6 C7 C8 59.4(2)
C10 C6 C7 C71 176.6(3)
C61 C6 C7 C71 2.3(6)
Fe2 C6 C7 C71 -123.4(3)
C10 C6 C7 Fe2 -60.0(2)
C61 C6 C7 Fe2 125.7(4)
C6 C7 C8 C9 0.2(3)
C71 C7 C8 C9 -177.4(3)
Fe2 C7 C8 C9 59.6(2)
C6 C7 C8 Fe2 -59.4(2)
C71 C7 C8 Fe2 123.0(3)
C7 C8 C9 C10 0.3(3)
Fe2 C8 C9 C10 60.2(2)
C7 C8 C9 C91 175.9(3)
Fe2 C8 C9 C91 -124.2(3)
C7 C8 C9 Fe2 -59.9(2)
C8 C9 C10 C6 -0.7(4)
C91 C9 C10 C6 -176.4(3)
Fe2 C9 C10 C6 60.0(2)
C8 C9 C10 Fe2 -60.7(2)
C91 C9 C10 Fe2 123.5(3)
C7 C6 C10 C9 0.9(4)
C61 C6 C10 C9 176.1(3)
Fe2 C6 C10 C9 -60.1(2)
C7 C6 C10 Fe2 61.0(2)
C61 C6 C10 Fe2 -123.8(3)
C5 C1 C11 C14 124.0(3)
C2 C1 C11 C14 -51.2(4)
Fe1 C1 C11 C14 -148.8(2)
C5 C1 C11 C13 -111.1(3)
C2 C1 C11 C13 73.7(4)
Fe1 C1 C11 C13 -23.9(4)
C5 C1 C11 C12 6.5(4)
C2 C1 C11 C12 -168.7(3)
Fe1 C1 C11 C12 93.6(3)
C3 C2 C21 C22 26.4(4)
C1 C2 C21 C22 -159.1(3)
Fe1 C2 C21 C22 -59.4(3)
C3 C2 C21 C23 146.1(3)
C1 C2 C21 C23 -39.3(5)
Fe1 C2 C21 C23 60.4(4)
C3 C2 C21 C24 -90.9(3)
C1 C2 C21 C24 83.6(4)
Fe1 C2 C21 C24 -176.7(2)
C3 C4 C41 C42 -38.5(4)
C5 C4 C41 C42 146.5(3)
Fe1 C4 C41 C42 53.6(3)
C3 C4 C41 C43 -160.8(3)
C5 C4 C41 C43 24.1(4)
Fe1 C4 C41 C43 -68.7(3)
C3 C4 C41 C44 80.3(4)
C5 C4 C41 C44 -94.8(4)
Fe1 C4 C41 C44 172.4(2)
C10 C6 C61 C64 146.2(3)
C7 C6 C61 C64 -40.1(5)
Fe2 C6 C61 C64 60.6(3)
C10 C6 C61 C62 -90.6(3)
C7 C6 C61 C62 83.0(4)
Fe2 C6 C61 C62 -176.3(2)
C10 C6 C61 C63 27.1(4)
C7 C6 C61 C63 -159.3(3)
Fe2 C6 C61 C63 -58.6(3)
C8 C7 C71 C74 -111.3(3)
C6 C7 C71 C74 71.8(4)
Fe2 C7 C71 C74 -24.6(4)
C8 C7 C71 C73 123.6(3)
C6 C7 C71 C73 -53.2(5)
Fe2 C7 C71 C73 -149.7(2)
C8 C7 C71 C72 7.5(4)
C6 C7 C71 C72 -169.4(3)
Fe2 C7 C71 C72 94.1(3)
C8 C9 C91 C94 143.7(3)
C10 C9 C91 C94 -41.5(4)
Fe2 C9 C91 C94 49.7(3)
C8 C9 C91 C92 21.8(4)
C10 C9 C91 C92 -163.4(3)
Fe2 C9 C91 C92 -72.2(3)
C8 C9 C91 C93 -96.4(4)
C10 C9 C91 C93 78.4(4)
Fe2 C9 C91 C93 169.6(2)
C4 C3 Fe1 C5 38.50(18)
C2 C3 Fe1 C5 -82.41(19)
C4 C3 Fe1 C2 120.9(3)
C4 C3 Fe1 C1 82.09(19)
C2 C3 Fe1 C1 -38.82(17)
C2 C3 Fe1 C4 -120.9(3)
C4 C3 Fe1 Fe2 -117.74(18)
C2 C3 Fe1 Fe2 121.35(17)
C4 C5 Fe1 C3 -38.41(17)
C1 C5 Fe1 C3 82.53(18)
C4 C5 Fe1 C2 -82.30(19)
C1 C5 Fe1 C2 38.64(17)
C4 C5 Fe1 C1 -120.9(3)
C1 C5 Fe1 C4 120.9(3)
C4 C5 Fe1 Fe2 116.95(18)
C1 C5 Fe1 Fe2 -122.11(17)
C1 C2 Fe1 C3 -117.2(2)
C21 C2 Fe1 C3 111.5(3)
C3 C2 Fe1 C5 79.14(18)
C1 C2 Fe1 C5 -38.04(15)
C21 C2 Fe1 C5 -169.4(3)
C3 C2 Fe1 C1 117.2(2)
C21 C2 Fe1 C1 -131.4(3)
C3 C2 Fe1 C4 36.12(17)
C1 C2 Fe1 C4 -81.05(17)
C21 C2 Fe1 C4 147.6(3)
C3 C2 Fe1 Fe2 -119.76(17)
C1 C2 Fe1 Fe2 123.06(16)
C21 C2 Fe1 Fe2 -8.3(4)
C5 C1 Fe1 C3 -79.16(18)
C2 C1 Fe1 C3 38.47(16)
C11 C1 Fe1 C3 167.9(3)
C2 C1 Fe1 C5 117.6(2)
C11 C1 Fe1 C5 -113.0(3)
C5 C1 Fe1 C2 -117.6(2)
C11 C1 Fe1 C2 129.4(3)
C5 C1 Fe1 C4 -36.23(17)
C2 C1 Fe1 C4 81.40(17)
C11 C1 Fe1 C4 -149.2(3)
C5 C1 Fe1 Fe2 121.52(16)
C2 C1 Fe1 Fe2 -120.85(16)
C11 C1 Fe1 Fe2 8.6(3)
C5 C4 Fe1 C3 117.0(3)
C41 C4 Fe1 C3 -121.5(3)
C3 C4 Fe1 C5 -117.0(3)
C41 C4 Fe1 C5 121.6(3)
C3 C4 Fe1 C2 -36.65(18)
C5 C4 Fe1 C2 80.33(19)
C41 C4 Fe1 C2 -158.1(3)
C3 C4 Fe1 C1 -80.54(19)
C5 C4 Fe1 C1 36.44(17)
C41 C4 Fe1 C1 158.0(3)
C3 C4 Fe1 Fe2 120.26(18)
C5 C4 Fe1 Fe2 -122.77(17)
C41 C4 Fe1 Fe2 -1.2(3)
C9 C10 Fe2 C8 38.26(16)
C6 C10 Fe2 C8 -82.44(19)
C6 C10 Fe2 C9 -120.7(3)
C9 C10 Fe2 C6 120.7(3)
C9 C10 Fe2 C7 81.80(18)
C6 C10 Fe2 C7 -38.91(18)
C9 C10 Fe2 Fe1 -117.91(17)
C6 C10 Fe2 Fe1 121.38(17)
C9 C8 Fe2 C10 -38.67(16)
C7 C8 Fe2 C10 82.61(18)
C7 C8 Fe2 C9 121.3(2)
C9 C8 Fe2 C6 -82.81(17)
C7 C8 Fe2 C6 38.47(17)
C9 C8 Fe2 C7 -121.3(2)
C9 C8 Fe2 Fe1 116.55(17)
C7 C8 Fe2 Fe1 -122.18(17)
C8 C9 Fe2 C10 117.0(2)
C91 C9 Fe2 C10 -120.0(3)
C10 C9 Fe2 C8 -117.0(2)
C91 C9 Fe2 C8 123.0(3)
C8 C9 Fe2 C6 80.14(17)
C10 C9 Fe2 C6 -36.85(17)
C91 C9 Fe2 C6 -156.8(3)
C8 C9 Fe2 C7 36.29(16)
C10 C9 Fe2 C7 -80.70(17)
C91 C9 Fe2 C7 159.3(3)
C8 C9 Fe2 Fe1 -122.66(16)
C10 C9 Fe2 Fe1 120.35(16)
C91 C9 Fe2 Fe1 0.4(3)
C7 C6 Fe2 C10 -116.9(3)
C61 C6 Fe2 C10 111.4(3)
C10 C6 Fe2 C8 79.06(19)
C7 C6 Fe2 C8 -37.84(16)
C61 C6 Fe2 C8 -169.6(3)
C10 C6 Fe2 C9 36.36(18)
C7 C6 Fe2 C9 -80.54(18)
C61 C6 Fe2 C9 147.7(3)
C10 C6 Fe2 C7 116.9(3)
C61 C6 Fe2 C7 -131.7(3)
C10 C6 Fe2 Fe1 -119.87(18)
C7 C6 Fe2 Fe1 123.23(17)
C61 C6 Fe2 Fe1 -8.5(3)
C8 C7 Fe2 C10 -79.18(18)
C6 C7 Fe2 C10 38.79(17)
C71 C7 Fe2 C10 167.5(3)
C6 C7 Fe2 C8 118.0(2)
C71 C7 Fe2 C8 -113.4(3)
C8 C7 Fe2 C9 -35.91(17)
C6 C7 Fe2 C9 82.05(18)
C71 C7 Fe2 C9 -149.3(3)
C8 C7 Fe2 C6 -118.0(2)
C71 C7 Fe2 C6 128.7(3)
C8 C7 Fe2 Fe1 121.47(17)
C6 C7 Fe2 Fe1 -120.56(17)
C71 C7 Fe2 Fe1 8.1(4)
C3 Fe1 Fe2 C10 147.74(19)
C5 Fe1 Fe2 C10 8.0(2)
C2 Fe1 Fe2 C10 -140.29(19)
C1 Fe1 Fe2 C10 -65.85(19)
C4 Fe1 Fe2 C10 78.60(19)
C3 Fe1 Fe2 C8 8.2(2)
C5 Fe1 Fe2 C8 -131.49(19)
C2 Fe1 Fe2 C8 80.2(2)
C1 Fe1 Fe2 C8 154.61(19)
C4 Fe1 Fe2 C8 -60.9(2)
C3 Fe1 Fe2 C9 78.2(2)
C5 Fe1 Fe2 C9 -61.5(2)
C2 Fe1 Fe2 C9 150.2(2)
C1 Fe1 Fe2 C9 -135.36(19)
C4 Fe1 Fe2 C9 9.1(2)
C3 Fe1 Fe2 C6 -140.05(19)
C5 Fe1 Fe2 C6 80.3(2)
C2 Fe1 Fe2 C6 -68.1(2)
C1 Fe1 Fe2 C6 6.4(2)
C4 Fe1 Fe2 C6 150.81(18)
C3 Fe1 Fe2 C7 -65.7(2)
C5 Fe1 Fe2 C7 154.6(2)
C2 Fe1 Fe2 C7 6.3(2)
C1 Fe1 Fe2 C7 80.7(2)
C4 Fe1 Fe2 C7 -134.8(2)
